data_2203640
loop_
_publ_author_name
'Guo-Ming Wang'
'Yan-Qiong Sun'
'Guo-Yu Yang'

_publ_section_title
;
 (Ethylenediamine-\k^2^<i>N</i>)(triethylenetetramine-\k^4^<i>N</i>)nickel
 hexafluorogermanate
;
_journal_issue 5
_journal_name_full 'Acta Crystallographica Section E'
_journal_page_first m705
_journal_page_last m707
_journal_paper_doi 10.1107/S1600536804009791
_journal_volume 60
_journal_year 2004
_chemical_formula_iupac '[Ni (C2 H8 N2) (C6 H18 N4)] [Ge F6]'
_chemical_formula_moiety 'C8 H26 N6 Ni 2+, F6 Ge 2-'
_chemical_formula_sum 'C8 H26 F6 Ge N6 Ni'
_chemical_formula_weight 451.65
_chemical_name_systematic
;
(Ethylenediamine-\k^2^N)(triethylenetetramine-\k^4^N)nickel
hexafluorogermanate
;
_space_group_IT_number 56
_symmetry_cell_setting orthorhombic
_symmetry_space_group_name_Hall '-P 2ab 2ac'
_symmetry_space_group_name_H-M 'P c c n'
_atom_sites_solution_hydrogens geom
_atom_sites_solution_primary direct
_atom_sites_solution_secondary difmap
_cell_angle_alpha 90.00
_cell_angle_beta 90.00
_cell_angle_gamma 90.00
_cell_formula_units_Z 4
_cell_length_a 8.9029(2)
_cell_length_b 9.4731(3)
_cell_length_c 18.0856(2)
_cell_measurement_reflns_used 2958
_cell_measurement_temperature 293(2)
_cell_measurement_theta_max 25.0264
_cell_measurement_theta_min 2.1505
_cell_volume 1525.30(6)
_computing_cell_refinement SMART
_computing_data_collection 'SMART (Bruker, 1999)'
_computing_data_reduction 'SMART (Bruker, 1999)'
_computing_molecular_graphics 'SHELXTL (Bruker, 1999)'
_computing_publication_material SHELXTL
_computing_structure_refinement 'SHELXL97 (Sheldrick, 1997)'
_computing_structure_solution 'SHELXS97 (Sheldrick, 1990)'
_diffrn_ambient_temperature 293(2)
_diffrn_measured_fraction_theta_full 0.970
_diffrn_measured_fraction_theta_max 0.970
_diffrn_measurement_device_type 'Bruker SMART CCD area-detector'
_diffrn_measurement_method '\f and \w'
_diffrn_radiation_monochromator graphite
_diffrn_radiation_source 'fine-focus sealed tube'
_diffrn_radiation_type MoK\a
_diffrn_radiation_wavelength 0.71073
_diffrn_reflns_av_R_equivalents 0.0337
_diffrn_reflns_av_sigmaI/netI 0.0223
_diffrn_reflns_limit_h_max 10
_diffrn_reflns_limit_h_min -8
_diffrn_reflns_limit_k_max 10
_diffrn_reflns_limit_k_min -11
_diffrn_reflns_limit_l_max 21
_diffrn_reflns_limit_l_min -19
_diffrn_reflns_number 7696
_diffrn_reflns_theta_full 25.02
_diffrn_reflns_theta_max 25.02
_diffrn_reflns_theta_min 3.11
_diffrn_standards_decay_% 0
_diffrn_standards_interval_count 0
_diffrn_standards_number 0
_exptl_absorpt_coefficient_mu 3.274
_exptl_absorpt_correction_T_max 0.721
_exptl_absorpt_correction_T_min 0.630
_exptl_absorpt_correction_type empirical
_exptl_absorpt_process_details '(SADABS; Sheldrick, 1996)'
_exptl_crystal_colour Purple
_exptl_crystal_density_diffrn 1.967
_exptl_crystal_density_method 'not measured'
_exptl_crystal_description Prism
_exptl_crystal_F_000 920
_exptl_crystal_size_max 0.2200
_exptl_crystal_size_mid 0.1200
_exptl_crystal_size_min 0.1000
_refine_diff_density_max 1.030
_refine_diff_density_min -0.562
_refine_ls_extinction_method none
_refine_ls_goodness_of_fit_ref 1.144
_refine_ls_hydrogen_treatment constr
_refine_ls_matrix_type full
_refine_ls_number_parameters 101
_refine_ls_number_reflns 1315
_refine_ls_number_restraints 0
_refine_ls_restrained_S_all 1.144
_refine_ls_R_factor_all 0.0589
_refine_ls_R_factor_gt 0.0534
_refine_ls_shift/su_max 0.000
_refine_ls_shift/su_mean 0.000
_refine_ls_structure_factor_coef Fsqd
_refine_ls_weighting_details 'calc w = 1/[\s^2^(Fo^2^)+(0.0415P)^2^+11.3515P] where P = (Fo^2^+2Fc^2^)/3'
_refine_ls_weighting_scheme calc
_refine_ls_wR_factor_gt 0.1225
_refine_ls_wR_factor_ref 0.1259
_reflns_number_gt 1216
_reflns_number_total 1315
_reflns_threshold_expression I>2\s(I)
_cod_data_source_file na6318.cif
_cod_data_source_block I
_cod_original_sg_symbol_H-M Pccn
_cod_database_code 2203640
_cod_database_fobs_code 2203640

loop_
_symmetry_equiv_pos_as_xyz
'x, y, z'
'-x+1/2, -y+1/2, z'
'-x, y+1/2, -z+1/2'
'x+1/2, -y, -z+1/2'
'-x, -y, -z'
'x-1/2, y-1/2, -z'
'x, -y-1/2, z-1/2'
'-x-1/2, y, z-1/2'

loop_
_atom_site_label
_atom_site_fract_x
_atom_site_fract_y
_atom_site_fract_z
_atom_site_U_iso_or_equiv
_atom_site_adp_type
_atom_site_calc_flag
_atom_site_refinement_flags
_atom_site_occupancy
_atom_site_type_symbol
Ge 0.7500 0.7500 0.34232(4) 0.0141(3) Uani d S 1 Ge
F1 0.5913(4) 0.8645(3) 0.3406(2) 0.0297(9) Uani d . 1 F
F2 0.6654(4) 0.6449(3) 0.27071(18) 0.0236(8) Uani d . 1 F
F3 0.6636(5) 0.6400(4) 0.41024(19) 0.0305(9) Uani d . 1 F
Ni 0.2500 0.7500 0.16241(5) 0.0098(3) Uani d S 1 Ni
N1 0.0487(5) 0.6278(5) 0.1585(3) 0.0194(10) Uani d . 1 N
H1A 0.0719 0.5357 0.1540 0.023 Uiso calc R 1 H
H1B -0.0030 0.6392 0.2009 0.023 Uiso calc R 1 H
N2 0.1410(5) 0.8607(4) 0.0767(2) 0.0152(10) Uani d . 1 N
H2C 0.1527 0.9549 0.0848 0.018 Uiso calc R 1 H
N3 0.1635(5) 0.8710(4) 0.2484(2) 0.0157(10) Uani d . 1 N
H3A 0.1797 0.9632 0.2394 0.019 Uiso calc R 1 H
H3B 0.0638 0.8571 0.2521 0.019 Uiso calc R 1 H
C1 -0.0442(7) 0.6720(6) 0.0958(3) 0.0198(13) Uani d . 1 C
H1C -0.1494 0.6556 0.1069 0.024 Uiso calc R 1 H
H1D -0.0182 0.6171 0.0524 0.024 Uiso calc R 1 H
C2 -0.0188(7) 0.8272(7) 0.0806(3) 0.0228(13) Uani d . 1 C
H2A -0.0665 0.8524 0.0343 0.027 Uiso calc R 1 H
H2B -0.0649 0.8826 0.1196 0.027 Uiso calc R 1 H
C3 0.2158(7) 0.8241(6) 0.0057(3) 0.0196(13) Uani d . 1 C
H3C 0.2944 0.8924 -0.0040 0.024 Uiso calc R 1 H
H3D 0.1429 0.8306 -0.0340 0.024 Uiso calc R 1 H
C4 0.2371(7) 0.8300(6) 0.3172(3) 0.0214(12) Uani d . 1 C
H4A 0.1748 0.8562 0.3590 0.026 Uiso calc R 1 H
H4B 0.3325 0.8786 0.3217 0.026 Uiso calc R 1 H

loop_
_atom_site_aniso_label
_atom_site_aniso_U_11
_atom_site_aniso_U_22
_atom_site_aniso_U_33
_atom_site_aniso_U_12
_atom_site_aniso_U_13
_atom_site_aniso_U_23
Ge 0.0134(4) 0.0067(4) 0.0221(4) -0.0005(3) 0.000 0.000
F1 0.0165(17) 0.0139(17) 0.059(2) 0.0033(14) 0.0085(16) -0.0002(16)
F2 0.0234(18) 0.0165(16) 0.0311(18) -0.0004(14) -0.0052(15) -0.0038(14)
F3 0.038(2) 0.0175(18) 0.036(2) -0.0059(17) 0.0091(16) 0.0013(14)
Ni 0.0108(5) 0.0073(5) 0.0111(5) 0.0000(4) 0.000 0.000
N1 0.014(2) 0.016(2) 0.028(3) 0.0029(19) 0.001(2) -0.002(2)
N2 0.018(2) 0.007(2) 0.020(2) -0.0012(19) -0.0012(19) -0.0020(18)
N3 0.015(2) 0.012(2) 0.020(2) 0.0016(18) -0.0027(19) -0.0012(18)
C1 0.009(3) 0.019(3) 0.032(3) 0.000(2) -0.005(2) -0.005(2)
C2 0.021(3) 0.023(3) 0.024(3) 0.000(3) -0.006(2) 0.004(2)
C3 0.030(4) 0.014(3) 0.015(3) 0.002(3) 0.001(2) 0.002(2)
C4 0.018(3) 0.030(3) 0.017(3) 0.000(3) -0.001(2) -0.004(2)

loop_
_atom_type_symbol
_atom_type_description
_atom_type_scat_dispersion_real
_atom_type_scat_dispersion_imag
_atom_type_scat_source
C C 0.0033 0.0016 'International Tables Vol C Tables 4.2.6.8 and 6.1.1.4'
H H 0.0000 0.0000 'International Tables Vol C Tables 4.2.6.8 and 6.1.1.4'
N N 0.0061 0.0033 'International Tables Vol C Tables 4.2.6.8 and 6.1.1.4'
F F 0.0171 0.0103 'International Tables Vol C Tables 4.2.6.8 and 6.1.1.4'
Ni Ni 0.3393 1.1124 'International Tables Vol C Tables 4.2.6.8 and 6.1.1.4'
Ge Ge 0.1547 1.8001 'International Tables Vol C Tables 4.2.6.8 and 6.1.1.4'

loop_
_geom_angle_atom_site_label_1
_geom_angle_atom_site_label_2
_geom_angle_atom_site_label_3
_geom_angle_site_symmetry_1
_geom_angle_site_symmetry_3
_geom_angle
_geom_angle_publ_flag
F1 Ge F1 . 2_665 178.0(3) no
F1 Ge F3 . 2_665 89.93(17) no
F1 Ge F3 2_665 2_665 91.46(17) no
F1 Ge F3 . . 91.46(17) yes
F1 Ge F3 2_665 . 89.93(17) no
F3 Ge F3 2_665 . 93.0(2) no
F1 Ge F2 . . 89.56(16) yes
F1 Ge F2 2_665 . 88.98(16) no
F3 Ge F2 2_665 . 177.40(16) no
F3 Ge F2 . . 89.54(16) yes
F1 Ge F2 . 2_665 88.98(16) no
F1 Ge F2 2_665 2_665 89.56(16) no
F3 Ge F2 2_665 2_665 89.54(16) no
F3 Ge F2 . 2_665 177.40(16) no
F2 Ge F2 . 2_665 87.9(2) no
N3 Ni N3 2_565 . 83.2(2) no
N3 Ni N2 2_565 2_565 96.04(17) no
N3 Ni N2 . 2_565 173.95(18) no
N3 Ni N2 2_565 . 173.95(18) no
N3 Ni N2 . . 96.04(17) yes
N2 Ni N2 2_565 . 85.3(2) no
N3 Ni N1 2_565 . 92.10(18) no
N3 Ni N1 . . 90.72(18) yes
N2 Ni N1 2_565 . 95.31(18) no
N2 Ni N1 . . 81.90(18) yes
N3 Ni N1 2_565 2_565 90.72(18) no
N3 Ni N1 . 2_565 92.10(18) no
N2 Ni N1 2_565 2_565 81.90(18) no
N2 Ni N1 . 2_565 95.31(18) no
N1 Ni N1 . 2_565 176.2(3) no
C1 N1 Ni . . 110.2(4) no
C1 N1 H1A . . 109.6 no
Ni N1 H1A . . 109.6 no
C1 N1 H1B . . 109.6 no
Ni N1 H1B . . 109.6 no
H1A N1 H1B . . 108.1 no
C2 N2 C3 . . 115.3(4) no
C2 N2 Ni . . 107.7(3) no
C3 N2 Ni . . 108.2(3) no
C2 N2 H2C . . 108.5 no
C3 N2 H2C . . 108.5 no
Ni N2 H2C . . 108.5 no
C4 N3 Ni . . 108.9(3) no
C4 N3 H3A . . 109.9 no
Ni N3 H3A . . 109.9 no
C4 N3 H3B . . 109.9 no
Ni N3 H3B . . 109.9 no
H3A N3 H3B . . 108.3 no
N1 C1 C2 . . 109.5(5) no
N1 C1 H1C . . 109.8 no
C2 C1 H1C . . 109.8 no
N1 C1 H1D . . 109.8 no
C2 C1 H1D . . 109.8 no
H1C C1 H1D . . 108.2 no
N2 C2 C1 . . 111.5(5) no
N2 C2 H2A . . 109.3 no
C1 C2 H2A . . 109.3 no
N2 C2 H2B . . 109.3 no
C1 C2 H2B . . 109.3 no
H2A C2 H2B . . 108.0 no
N2 C3 C3 . 2_565 113.1(3) no
N2 C3 H3C . . 109.0 no
C3 C3 H3C 2_565 . 109.0 no
N2 C3 H3D . . 109.0 no
C3 C3 H3D 2_565 . 109.0 no
H3C C3 H3D . . 107.8 no
N3 C4 C4 . 2_565 109.3(4) no
N3 C4 H4A . . 109.8 no
C4 C4 H4A 2_565 . 109.8 no
N3 C4 H4B . . 109.8 no
C4 C4 H4B 2_565 . 109.8 no
H4A C4 H4B . . 108.3 no

loop_
_geom_bond_atom_site_label_1
_geom_bond_atom_site_label_2
_geom_bond_site_symmetry_2
_geom_bond_distance
_geom_bond_publ_flag
Ge F1 . 1.781(3) yes
Ge F1 2_665 1.781(3) no
Ge F3 2_665 1.785(3) no
Ge F3 . 1.785(3) yes
Ge F2 . 1.799(3) yes
Ge F2 2_665 1.799(3) no
Ni N3 2_565 2.080(4) no
Ni N3 . 2.080(4) yes
Ni N2 2_565 2.108(5) no
Ni N2 . 2.108(5) yes
Ni N1 . 2.135(5) yes
Ni N1 2_565 2.135(5) no
N1 C1 . 1.465(7) no
N1 H1A . 0.9000 no
N1 H1B . 0.9000 no
N2 C2 . 1.459(7) no
N2 C3 . 1.486(7) no
N2 H2C . 0.9100 no
N3 C4 . 1.459(7) no
N3 H3A . 0.9000 no
N3 H3B . 0.9000 no
C1 C2 . 1.512(8) no
C1 H1C . 0.9700 no
C1 H1D . 0.9700 no
C2 H2A . 0.9700 no
C2 H2B . 0.9700 no
C3 C3 2_565 1.530(11) no
C3 H3C . 0.9700 no
C3 H3D . 0.9700 no
C4 C4 2_565 1.532(12) no
C4 H4A . 0.9700 no
C4 H4B . 0.9700 no

loop_
_geom_hbond_atom_site_label_D
_geom_hbond_atom_site_label_H
_geom_hbond_atom_site_label_A
_geom_hbond_site_symmetry_A
_geom_hbond_distance_DH
_geom_hbond_distance_HA
_geom_hbond_distance_DA
_geom_hbond_angle_DHA
_geom_hbond_publ_flag
N1 H1A F3 4_465 0.90 2.19 3.005(6) 151 yes
N1 H1A F2 4_465 0.90 2.34 3.064(6) 138 yes
N2 H2C F1 4_475 0.91 2.25 3.035(5) 145 yes
N2 H2C F3 3_655 0.91 2.40 3.176(6) 143 yes
N3 H3A F2 3_655 0.90 2.21 3.028(6) 150 yes
N3 H3A F1 4_475 0.90 2.32 3.046(5) 138 yes
N3 H3B F2 2_565 0.90 2.07 2.960(6) 171 yes
C4 H4B F1 . 0.97 2.33 3.198(7) 148 yes
